data_4339531
loop_
_publ_author_name
'Tobash, Paul H.'
'DiFilippo, Gary'
'Bobev, Svilen'
'Hur, Namjung'
'Thompson, Joe D.'
'Sarrao, John L.'

_publ_section_title
;
 Structure and properties of Gd3Ge4: the orthorhombic RE3Ge4 structures
 revisited (RE = Y, Tb-Tm).
;
_journal_issue 21
_journal_name_full 'Inorganic chemistry'
_journal_page_first 8690
_journal_page_last 8697
_journal_paper_doi 10.1021/ic7009034
_journal_volume 46
_journal_year 2007
_chemical_formula_moiety 4(Ge),3(Tm)
_chemical_formula_sum 'Ge4 Tm3'
_chemical_formula_weight 797.15
_chemical_name_systematic
; 
 ? 
;
_space_group_IT_number 63
_symmetry_cell_setting orthorhombic
_symmetry_space_group_name_Hall '-C 2c 2'
_symmetry_space_group_name_H-M 'C m c m'
_atom_sites_solution_primary direct
_atom_sites_solution_secondary difmap
_audit_creation_method SHELXL-97
_audit_update_record
;
2007-04-11 # Formatted by publCIF
;
_cell_angle_alpha 90.00
_cell_angle_beta 90.00
_cell_angle_gamma 90.00
_cell_formula_units_Z 4
_cell_length_a 3.980(2)
_cell_length_b 10.481(5)
_cell_length_c 14.035(7)
_cell_measurement_reflns_used 1873
_cell_measurement_temperature 120(2)
_cell_measurement_theta_max 26.35
_cell_measurement_theta_min 2.90
_cell_volume 585.5(5)
_computing_cell_refinement 'Bruker SMART'
_computing_data_collection 'Bruker SMART'
_computing_data_reduction 'Bruker SAINT'
_computing_molecular_graphics 'Bruker SHELXTL'
_computing_publication_material 'Bruker SHELXTL'
_computing_structure_refinement 'SHELXL-97 (Sheldrick, 1997)'
_computing_structure_solution 'SHELXS-97 (Sheldrick, 1990)'
_diffrn_ambient_temperature 120(2)
_diffrn_measured_fraction_theta_full 1.000
_diffrn_measured_fraction_theta_max 1.000
_diffrn_measurement_device_type 'CCD area detector'
_diffrn_measurement_method 'phi and omega scans'
_diffrn_radiation_monochromator graphite
_diffrn_radiation_source 'fine-focus sealed tube'
_diffrn_radiation_type MoK\a
_diffrn_radiation_wavelength 0.71073
_diffrn_reflns_av_R_equivalents 0.0760
_diffrn_reflns_av_sigmaI/netI 0.0522
_diffrn_reflns_limit_h_max 4
_diffrn_reflns_limit_h_min -4
_diffrn_reflns_limit_k_max 12
_diffrn_reflns_limit_k_min -12
_diffrn_reflns_limit_l_max 17
_diffrn_reflns_limit_l_min -17
_diffrn_reflns_number 1873
_diffrn_reflns_theta_full 26.35
_diffrn_reflns_theta_max 26.35
_diffrn_reflns_theta_min 2.90
_exptl_absorpt_coefficient_mu 65.055
_exptl_absorpt_correction_T_max 0.4851
_exptl_absorpt_correction_T_min 0.2242
_exptl_absorpt_correction_type multi-scan
_exptl_absorpt_process_details
; 
SADABS (Sheldrick, 2003)
;
_exptl_crystal_colour grey
_exptl_crystal_density_diffrn 9.044
_exptl_crystal_density_method 'not measured'
_exptl_crystal_description irregular
_exptl_crystal_F_000 1340
_exptl_crystal_size_max 0.03
_exptl_crystal_size_mid 0.02
_exptl_crystal_size_min 0.01
_refine_diff_density_max 3.091
_refine_diff_density_min -1.877
_refine_diff_density_rms 0.596
_refine_ls_extinction_coef 0.00029(7)
_refine_ls_extinction_expression Fc^*^=kFc[1+0.001xFc^2^\l^3^/sin(2\q)]^-1/4^
_refine_ls_extinction_method SHELXL
_refine_ls_goodness_of_fit_ref 1.046
_refine_ls_matrix_type full
_refine_ls_number_parameters 26
_refine_ls_number_reflns 350
_refine_ls_number_restraints 0
_refine_ls_restrained_S_all 1.046
_refine_ls_R_factor_all 0.0528
_refine_ls_R_factor_gt 0.0358
_refine_ls_shift/su_max 0.000
_refine_ls_shift/su_mean 0.000
_refine_ls_structure_factor_coef Fsqd
_refine_ls_weighting_details 'calc w=1/[\s^2^(Fo^2^)+(0.0350P)^2^+0.0000P] where P=(Fo^2^+2Fc^2^)/3'
_refine_ls_weighting_scheme calc
_refine_ls_wR_factor_gt 0.0716
_refine_ls_wR_factor_ref 0.0766
_reflns_number_gt 278
_reflns_number_total 350
_reflns_threshold_expression >2sigma(I)
_cod_data_source_file ic7009034-file003.cif
_cod_data_source_block Tm3Ge4
_cod_database_code 4339531

loop_
_symmetry_equiv_pos_as_xyz
'x, y, z'
'-x, -y, z+1/2'
'-x, y, -z+1/2'
'x, -y, -z'
'x+1/2, y+1/2, z'
'-x+1/2, -y+1/2, z+1/2'
'-x+1/2, y+1/2, -z+1/2'
'x+1/2, -y+1/2, -z'
'-x, -y, -z'
'x, y, -z-1/2'
'x, -y, z-1/2'
'-x, y, z'
'-x+1/2, -y+1/2, -z'
'x+1/2, y+1/2, -z-1/2'
'x+1/2, -y+1/2, z-1/2'
'-x+1/2, y+1/2, z'

loop_
_atom_site_label
_atom_site_type_symbol
_atom_site_fract_x
_atom_site_fract_y
_atom_site_fract_z
_atom_site_U_iso_or_equiv
_atom_site_adp_type
_atom_site_occupancy
_atom_site_symmetry_multiplicity
_atom_site_calc_flag
_atom_site_refinement_flags
Tm1 Tm 0.0000 0.33156(10) 0.09708(8) 0.0086(4) Uani 1 2 d S
Tm2 Tm 0.0000 0.04742(13) 0.2500 0.0080(4) Uani 1 4 d S
Ge1 Ge 0.0000 0.0106 0.0098 0.0098(10) Uani 0.50 2 d SP
Ge2 Ge 0.0000 0.6210(2) 0.10844(17) 0.0101(6) Uani 1 2 d S
Ge3 Ge 0.0000 0.7769(3) 0.2500 0.0090(8) Uani 1 4 d S

loop_
_atom_site_aniso_label
_atom_site_aniso_U_11
_atom_site_aniso_U_22
_atom_site_aniso_U_33
_atom_site_aniso_U_23
_atom_site_aniso_U_13
_atom_site_aniso_U_12
Tm1 0.0070(6) 0.0074(6) 0.0113(6) 0.0006(4) 0.000 0.000
Tm2 0.0066(8) 0.0067(8) 0.0108(8) 0.000 0.000 0.000
Ge1 0.009(2) 0.008(2) 0.012(3) 0.0069(19) 0.000 0.000
Ge2 0.0100(15) 0.0075(12) 0.0129(13) -0.0015(10) 0.000 0.000
Ge3 0.009(2) 0.0077(17) 0.0105(18) 0.000 0.000 0.000

loop_
_atom_type_symbol
_atom_type_description
_atom_type_scat_dispersion_real
_atom_type_scat_dispersion_imag
_atom_type_scat_source
Ge Ge 0.1547 1.8001 'International Tables Vol C Tables 4.2.6.8 and 6.1.1.4'
Tm Tm -0.3139 5.2483 'International Tables Vol C Tables 4.2.6.8 and 6.1.1.4'

loop_
_geom_angle_atom_site_label_1
_geom_angle_atom_site_label_2
_geom_angle_atom_site_label_3
_geom_angle
_geom_angle_site_symmetry_1
_geom_angle_site_symmetry_3
Ge2 Tm1 Ge2 100.29(6) 9_565 5_445
Ge2 Tm1 Ge2 100.29(6) 9_565 5_545
Ge2 Tm1 Ge2 83.95(8) 5_445 5_545
Ge2 Tm1 Ge3 137.88(2) 9_565 5_545
Ge2 Tm1 Ge3 105.39(8) 5_445 5_545
Ge2 Tm1 Ge3 51.16(7) 5_545 5_545
Ge2 Tm1 Ge3 137.88(3) 9_565 5_445
Ge2 Tm1 Ge3 51.16(7) 5_445 5_445
Ge2 Tm1 Ge3 105.39(8) 5_545 5_445
Ge3 Tm1 Ge3 83.72(5) 5_545 5_445
Ge2 Tm1 Ge1 53.96(3) 9_565 13
Ge2 Tm1 Ge1 151.86(6) 5_445 13
Ge2 Tm1 Ge1 89.54(5) 5_545 13
Ge3 Tm1 Ge1 91.33(5) 5_545 13
Ge3 Tm1 Ge1 155.66(7) 5_445 13
Ge2 Tm1 Ge1 53.96(3) 9_565 13_455
Ge2 Tm1 Ge1 89.54(5) 5_445 13_455
Ge2 Tm1 Ge1 151.86(6) 5_545 13_455
Ge3 Tm1 Ge1 155.66(7) 5_545 13_455
Ge3 Tm1 Ge1 91.33(5) 5_445 13_455
Ge1 Tm1 Ge1 83.41(4) 13 13_455
Ge2 Tm1 Ge1 59.41(4) 9_565 5
Ge2 Tm1 Ge1 158.49(6) 5_445 5
Ge2 Tm1 Ge1 92.41(5) 5_545 5
Ge3 Tm1 Ge1 88.34(5) 5_545 5
Ge3 Tm1 Ge1 149.02(7) 5_445 5
Ge1 Tm1 Ge1 83.72(4) 13_455 5
Ge2 Tm1 Ge1 59.41(4) 9_565 5_455
Ge2 Tm1 Ge1 92.41(5) 5_445 5_455
Ge2 Tm1 Ge1 158.49(6) 5_545 5_455
Ge3 Tm1 Ge1 149.02(7) 5_545 5_455
Ge3 Tm1 Ge1 88.34(5) 5_445 5_455
Ge1 Tm1 Ge1 83.72(4) 13 5_455
Ge1 Tm1 Ge1 83.22(4) 5 5_455
Ge2 Tm1 Ge2 83.23(7) 9_565 .
Ge2 Tm1 Ge2 137.53(4) 5_445 .
Ge2 Tm1 Ge2 137.53(4) 5_545 .
Ge3 Tm1 Ge2 98.85(8) 5_545 .
Ge3 Tm1 Ge2 98.85(8) 5_445 .
Ge1 Tm1 Ge2 58.28(4) 13 .
Ge1 Tm1 Ge2 58.28(4) 13_455 .
Ge1 Tm1 Ge2 52.85(4) 5 .
Ge1 Tm1 Ge2 52.85(4) 5_455 .
Ge2 Tm1 Tm2 135.56(6) 9_565 .
Ge2 Tm1 Tm2 50.74(5) 5_445 .
Ge2 Tm1 Tm2 50.74(5) 5_545 .
Ge3 Tm1 Tm2 54.80(6) 5_545 .
Ge3 Tm1 Tm2 54.80(6) 5_445 .
Ge1 Tm1 Tm2 137.89(2) 13 .
Ge1 Tm1 Tm2 137.89(2) 13_455 .
Ge1 Tm1 Tm2 138.32(2) 5 .
Ge1 Tm1 Tm2 138.32(2) 5_455 .
Ge2 Tm1 Tm2 141.21(6) . .
Ge2 Tm1 Tm2 117.89(5) 9_565 5
Ge2 Tm1 Tm2 141.46(6) 5_445 5
Ge2 Tm1 Tm2 93.59(5) 5_545 5
Ge3 Tm1 Tm2 48.77(7) 5_545 5
Ge3 Tm1 Tm2 93.38(6) 5_445 5
Ge1 Tm1 Tm2 66.11(4) 13 5
Ge1 Tm1 Tm2 108.11(5) 13_455 5
Ge1 Tm1 Tm2 59.79(3) 5 5
Ge1 Tm1 Tm2 102.20(5) 5_455 5
Ge2 Tm1 Tm2 50.12(4) . 5
Tm2 Tm1 Tm2 99.03(4) . 5
Ge3 Tm2 Ge2 105.34(5) 1_545 14_546
Ge3 Tm2 Ge2 105.34(5) 1_545 14_446
Ge2 Tm2 Ge2 86.08(8) 14_546 14_446
Ge3 Tm2 Ge2 105.34(5) 1_545 5_445
Ge2 Tm2 Ge2 149.32(11) 14_546 5_445
Ge2 Tm2 Ge2 85.90(8) 14_446 5_445
Ge3 Tm2 Ge2 105.34(5) 1_545 5_545
Ge2 Tm2 Ge2 85.90(8) 14_546 5_545
Ge2 Tm2 Ge2 149.32(11) 14_446 5_545
Ge2 Tm2 Ge2 86.08(8) 5_445 5_545
Ge3 Tm2 Ge3 140.40(5) 1_545 5_545
Ge2 Tm2 Ge3 50.29(5) 14_546 5_545
Ge2 Tm2 Ge3 103.37(7) 14_446 5_545
Ge2 Tm2 Ge3 103.37(7) 5_445 5_545
Ge2 Tm2 Ge3 50.29(5) 5_545 5_545
Ge3 Tm2 Ge3 140.40(5) 1_545 5_445
Ge2 Tm2 Ge3 103.37(7) 14_546 5_445
Ge2 Tm2 Ge3 50.29(5) 14_446 5_445
Ge2 Tm2 Ge3 50.29(5) 5_445 5_445
Ge2 Tm2 Ge3 103.37(7) 5_545 5_445
Ge3 Tm2 Ge3 79.20(10) 5_545 5_445
Ge3 Tm2 Ge1 83.47(2) 1_545 10_556
Ge2 Tm2 Ge1 49.70(4) 14_546 10_556
Ge2 Tm2 Ge1 49.70(4) 14_446 10_556
Ge2 Tm2 Ge1 134.99(4) 5_445 10_556
Ge2 Tm2 Ge1 134.99(4) 5_545 10_556
Ge3 Tm2 Ge1 95.024(18) 5_545 10_556
Ge3 Tm2 Ge1 95.024(17) 5_445 10_556
Ge3 Tm2 Ge1 83.47(2) 1_545 .
Ge2 Tm2 Ge1 134.99(4) 14_546 .
Ge2 Tm2 Ge1 134.99(4) 14_446 .
Ge2 Tm2 Ge1 49.69(4) 5_445 .
Ge2 Tm2 Ge1 49.69(4) 5_545 .
Ge3 Tm2 Ge1 95.024(17) 5_545 .
Ge3 Tm2 Ge1 95.024(17) 5_445 .
Ge1 Tm2 Ge1 166.95(5) 10_556 .
Ge3 Tm2 Tm1 144.22(3) 1_545 10_556
Ge2 Tm2 Tm1 52.20(5) 14_546 10_556
Ge2 Tm2 Tm1 52.20(5) 14_446 10_556
Ge2 Tm2 Tm1 100.59(6) 5_445 10_556
Ge2 Tm2 Tm1 100.59(6) 5_545 10_556
Ge3 Tm2 Tm1 51.31(4) 5_545 10_556
Ge3 Tm2 Tm1 51.31(4) 5_445 10_556
Ge1 Tm2 Tm1 60.75(3) 10_556 10_556
Ge1 Tm2 Tm1 132.31(4) . 10_556
Ge3 Tm2 Tm1 144.22(3) 1_545 .
Ge2 Tm2 Tm1 100.59(6) 14_546 .
Ge2 Tm2 Tm1 100.59(6) 14_446 .
Ge2 Tm2 Tm1 52.20(5) 5_445 .
Ge2 Tm2 Tm1 52.20(5) 5_545 .
Ge3 Tm2 Tm1 51.31(4) 5_545 .
Ge3 Tm2 Tm1 51.31(4) 5_445 .
Ge1 Tm2 Tm1 132.31(4) 10_556 .
Ge1 Tm2 Tm1 60.75(3) . .
Tm1 Tm2 Tm1 71.56(6) 10_556 .
Ge3 Tm2 Tm1 52.30(3) 1_545 14_446
Ge2 Tm2 Tm1 97.68(6) 14_546 14_446
Ge2 Tm2 Tm1 53.08(6) 14_446 14_446
Ge2 Tm2 Tm1 100.95(5) 5_445 14_446
Ge2 Tm2 Tm1 157.55(7) 5_545 14_446
Ge3 Tm2 Tm1 144.50(3) 5_545 14_446
Ge3 Tm2 Tm1 97.37(5) 5_445 14_446
Ge1 Tm2 Tm1 49.77(2) 10_556 14_446
Ge1 Tm2 Tm1 120.46(4) . 14_446
Tm1 Tm2 Tm1 99.03(4) 10_556 14_446
Tm1 Tm2 Tm1 146.65(2) . 14_446
Ge2 Ge1 Ge2 95.63(8) 5_545 5_445
Ge2 Ge1 Ge2 174.861(6) 5_545 13_455
Ge2 Ge1 Ge2 89.51(8) 5_445 13_455
Ge2 Ge1 Ge2 89.51(8) 5_545 13
Ge2 Ge1 Ge2 174.861(6) 5_445 13
Ge2 Ge1 Ge2 85.35(7) 13_455 13
Ge2 Ge1 Tm1 61.79(6) 5_545 13
Ge2 Ge1 Tm1 120.88(6) 5_445 13
Ge2 Ge1 Tm1 115.29(6) 13_455 13
Ge2 Ge1 Tm1 61.65(6) 13 13
Ge2 Ge1 Tm1 120.88(6) 5_545 13_455
Ge2 Ge1 Tm1 61.79(6) 5_445 13_455
Ge2 Ge1 Tm1 61.65(6) 13_455 13_455
Ge2 Ge1 Tm1 115.29(6) 13 13_455
Tm1 Ge1 Tm1 83.41(4) 13 13_455
Ge2 Ge1 Tm1 123.46(6) 5_545 5_445
Ge2 Ge1 Tm1 64.36(6) 5_445 5_445
Ge2 Ge1 Tm1 59.11(6) 13_455 5_445
Ge2 Ge1 Tm1 112.76(6) 13 5_445
Tm1 Ge1 Tm1 173.205(3) 13 5_445
Tm1 Ge1 Tm1 96.28(4) 13_455 5_445
Ge2 Ge1 Tm1 64.36(6) 5_545 5_545
Ge2 Ge1 Tm1 123.46(6) 5_445 5_545
Ge2 Ge1 Tm1 112.76(6) 13_455 5_545
Ge2 Ge1 Tm1 59.11(6) 13 5_545
Tm1 Ge1 Tm1 96.28(4) 13 5_545
Tm1 Ge1 Tm1 173.205(3) 13_455 5_545
Tm1 Ge1 Tm1 83.22(4) 5_445 5_545
Ge2 Ge1 Tm2 55.89(5) 5_545 .
Ge2 Ge1 Tm2 55.89(5) 5_445 .
Ge2 Ge1 Tm2 127.96(4) 13_455 .
Ge2 Ge1 Tm2 127.96(4) 13 .
Tm1 Ge1 Tm2 115.82(3) 13 .
Tm1 Ge1 Tm2 115.82(3) 13_455 .
Tm1 Ge1 Tm2 70.44(3) 5_445 .
Tm1 Ge1 Tm2 70.44(3) 5_545 .
Ge3 Ge2 Ge1 132.19(4) . 5_455
Ge3 Ge2 Ge1 132.19(4) . 5
Ge1 Ge2 Ge1 95.63(8) 5_455 5
Ge3 Ge2 Tm2 69.01(7) . 5
Ge1 Ge2 Tm2 137.97(10) 5_455 5
Ge1 Ge2 Tm2 74.42(5) 5 5
Ge3 Ge2 Tm2 69.01(7) . 5_455
Ge1 Ge2 Tm2 74.42(5) 5_455 5_455
Ge1 Ge2 Tm2 137.97(10) 5 5_455
Tm2 Ge2 Tm2 86.08(8) 5 5_455
Ge3 Ge2 Tm1 130.79(12) . 9_565
Ge1 Ge2 Tm1 64.24(5) 5_455 9_565
Ge1 Ge2 Tm1 64.24(5) 5 9_565
Tm2 Ge2 Tm1 135.75(4) 5 9_565
Tm2 Ge2 Tm1 135.75(4) 5_455 9_565
Ge3 Ge2 Ge1 137.32(4) . 13_455
Ge1 Ge2 Ge1 90.49(8) 5 13_455
Tm2 Ge2 Ge1 136.35(10) 5 13_455
Tm2 Ge2 Ge1 78.36(5) 5_455 13_455
Tm1 Ge2 Ge1 61.48(5) 9_565 13_455
Ge3 Ge2 Ge1 137.32(4) . 13
Ge1 Ge2 Ge1 90.49(8) 5_455 13
Tm2 Ge2 Ge1 78.36(5) 5 13
Tm2 Ge2 Ge1 136.35(10) 5_455 13
Tm1 Ge2 Ge1 61.48(5) 9_565 13
Ge1 Ge2 Ge1 85.35(7) 13_455 13
Ge3 Ge2 Tm1 64.55(7) . 5
Ge1 Ge2 Tm1 141.94(10) 5_455 5
Ge1 Ge2 Tm1 78.24(4) 5 5
Tm2 Ge2 Tm1 77.07(5) 5 5
Tm2 Ge2 Tm1 133.56(9) 5_455 5
Tm1 Ge2 Tm1 79.71(6) 9_565 5
Ge1 Ge2 Tm1 140.49(9) 13_455 5
Ge1 Ge2 Tm1 82.23(4) 13 5
Ge3 Ge2 Tm1 64.55(7) . 5_455
Ge1 Ge2 Tm1 78.24(4) 5_455 5_455
Ge1 Ge2 Tm1 141.94(10) 5 5_455
Tm2 Ge2 Tm1 133.56(9) 5 5_455
Tm2 Ge2 Tm1 77.07(5) 5_455 5_455
Tm1 Ge2 Tm1 79.71(6) 9_565 5_455
Ge1 Ge2 Tm1 82.23(4) 13_455 5_455
Ge1 Ge2 Tm1 140.49(9) 13 5_455
Tm1 Ge2 Tm1 83.95(8) 5 5_455
Ge3 Ge2 Tm1 132.45(11) . .
Ge1 Ge2 Tm1 62.79(5) 5_455 .
Ge1 Ge2 Tm1 62.79(5) 5 .
Tm2 Ge2 Tm1 76.80(6) 5 .
Tm2 Ge2 Tm1 76.80(6) 5_455 .
Tm1 Ge2 Tm1 96.77(7) 9_565 .
Ge1 Ge2 Tm1 60.07(5) 13_455 .
Ge1 Ge2 Tm1 60.07(5) 13 .
Tm1 Ge2 Tm1 137.53(4) 5 .
Tm1 Ge2 Tm1 137.53(4) 5_455 .
Ge2 Ge3 Ge2 101.12(17) 10_556 .
Ge2 Ge3 Tm2 129.44(8) 10_556 1_565
Ge2 Ge3 Tm2 129.44(8) . 1_565
Ge2 Ge3 Tm1 64.29(5) 10_556 14_556
Ge2 Ge3 Tm1 132.66(8) . 14_556
Tm2 Ge3 Tm1 78.93(7) 1_565 14_556
Ge2 Ge3 Tm1 64.29(5) 10_556 14_456
Ge2 Ge3 Tm1 132.66(8) . 14_456
Tm2 Ge3 Tm1 78.93(7) 1_565 14_456
Tm1 Ge3 Tm1 83.72(5) 14_556 14_456
Ge2 Ge3 Tm1 132.66(8) 10_556 5_455
Ge2 Ge3 Tm1 64.29(5) . 5_455
Tm2 Ge3 Tm1 78.93(7) 1_565 5_455
Tm1 Ge3 Tm1 157.87(13) 14_556 5_455
Tm1 Ge3 Tm1 92.05(6) 14_456 5_455
Ge2 Ge3 Tm1 132.66(8) 10_556 5
Ge2 Ge3 Tm1 64.29(5) . 5
Tm2 Ge3 Tm1 78.93(7) 1_565 5
Tm1 Ge3 Tm1 92.05(6) 14_556 5
Tm1 Ge3 Tm1 157.87(13) 14_456 5
Tm1 Ge3 Tm1 83.72(5) 5_455 5
Ge2 Ge3 Tm2 60.70(7) 10_556 5_455
Ge2 Ge3 Tm2 60.70(7) . 5_455
Tm2 Ge3 Tm2 140.40(5) 1_565 5_455
Tm1 Ge3 Tm2 124.98(8) 14_556 5_455
Tm1 Ge3 Tm2 73.89(4) 14_456 5_455
Tm1 Ge3 Tm2 73.89(4) 5_455 5_455
Tm1 Ge3 Tm2 124.98(8) 5 5_455
Ge2 Ge3 Tm2 60.70(7) 10_556 5
Ge2 Ge3 Tm2 60.70(7) . 5
Tm2 Ge3 Tm2 140.40(5) 1_565 5
Tm1 Ge3 Tm2 73.89(4) 14_556 5
Tm1 Ge3 Tm2 124.98(8) 14_456 5
Tm1 Ge3 Tm2 124.98(8) 5_455 5
Tm1 Ge3 Tm2 73.89(4) 5 5
Tm2 Ge3 Tm2 79.21(10) 5_455 5

loop_
_geom_bond_atom_site_label_1
_geom_bond_atom_site_label_2
_geom_bond_distance
_geom_bond_site_symmetry_2
Tm1 Ge2 2.927(3) 9_565
Tm1 Ge2 2.976(2) 5_445
Tm1 Ge2 2.976(2) 5_545
Tm1 Ge3 2.9823(15) 5_545
Tm1 Ge3 2.9823(15) 5_445
Tm1 Ge1 2.9914(12) 13
Tm1 Ge1 2.9914(12) 13_455
Tm1 Ge1 2.9971(12) 5
Tm1 Ge1 2.9971(12) 5_455
Tm1 Ge2 3.038(3) .
Tm1 Tm2 3.671(2) .
Tm1 Tm2 3.6993(17) 5
Tm2 Ge3 2.835(4) 1_545
Tm2 Ge2 2.916(2) 14_546
Tm2 Ge2 2.916(2) 14_446
Tm2 Ge2 2.916(2) 5_445
Tm2 Ge2 2.916(2) 5_545
Tm2 Ge3 3.122(3) 5_545
Tm2 Ge3 3.122(3) 5_445
Tm2 Ge1 3.3925(17) 10_556
Tm2 Ge1 3.3926(17) .
Tm2 Tm1 3.671(2) 10_556
Tm2 Tm1 3.6994(17) 14_446
Ge1 Ge2 2.6859(18) 5_545
Ge1 Ge2 2.6859(18) 5_445
Ge1 Ge2 2.936(2) 13_455
Ge1 Ge2 2.936(2) 13
Ge1 Tm1 2.9914(12) 13
Ge1 Tm1 2.9914(12) 13_455
Ge1 Tm1 2.9971(12) 5_445
Ge1 Tm1 2.9971(12) 5_545
Ge2 Ge3 2.572(3) .
Ge2 Ge1 2.6859(18) 5_455
Ge2 Ge1 2.6859(18) 5
Ge2 Tm2 2.916(2) 5
Ge2 Tm2 2.916(2) 5_455
Ge2 Tm1 2.927(3) 9_565
Ge2 Ge1 2.936(2) 13_455
Ge2 Ge1 2.936(2) 13
Ge2 Tm1 2.976(2) 5
Ge2 Tm1 2.976(2) 5_455
Ge3 Ge2 2.572(3) 10_556
Ge3 Tm2 2.835(4) 1_565
Ge3 Tm1 2.9823(15) 14_556
Ge3 Tm1 2.9823(15) 14_456
Ge3 Tm1 2.9823(15) 5_455
Ge3 Tm1 2.9823(15) 5
Ge3 Tm2 3.122(3) 5_455
Ge3 Tm2 3.122(3) 5
